data_7001511
loop_
_publ_author_name
'Ballmann, Joachim'
'Sun, Xianru'
'Dechert, Sebastian'
'Schneider, Benjamin'
'Meyer, Franc'

_publ_section_title
;
 A convenient ligand exchange pathway to [2Fe--2S] ferredoxin analogues
;
_journal_issue 25
_journal_name_full 'Dalton Transactions'
_journal_page_first 4908
_journal_page_last 4917
_journal_paper_doi 10.1039/b901242g
_journal_year 2009
_chemical_formula_moiety 'C24 H16 F4 Fe2 S6 2-, 2(C8 H20 N +)'
_chemical_formula_sum 'C40 H56 F4 Fe2 N2 S6'
_chemical_formula_weight 944.93
_chemical_name_systematic
;
?
;
_space_group_IT_number 1
_symmetry_cell_setting triclinic
_symmetry_space_group_name_Hall 'P 1'
_symmetry_space_group_name_H-M 'P 1'
_atom_sites_solution_hydrogens geom
_atom_sites_solution_primary direct
_atom_sites_solution_secondary difmap
_audit_creation_method SHELXL-97
_cell_angle_alpha 86.266(2)
_cell_angle_beta 87.872(2)
_cell_angle_gamma 80.465(2)
_cell_formula_units_Z 2
_cell_length_a 8.7961(2)
_cell_length_b 15.7706(3)
_cell_length_c 16.0927(3)
_cell_measurement_reflns_used 68964
_cell_measurement_temperature 133(2)
_cell_measurement_theta_max 26.96
_cell_measurement_theta_min 1.77
_cell_volume 2196.07(8)
_computing_cell_refinement 'X-AREA (Stoe & Cie, 2002)'
_computing_data_collection 'X-AREA (Stoe & Cie, 2002)'
_computing_data_reduction 'X-AREA (Stoe & Cie, 2002)'
_computing_molecular_graphics 'DIAMOND (Brandenburg, 2001)'
_computing_publication_material 'SHELXL-97 (Sheldrick, 1997)'
_computing_structure_refinement 'SHELXL-97 (Sheldrick, 1997)'
_computing_structure_solution 'SHELXS-97 (Sheldrick, 1990)'
_diffrn_ambient_temperature 133(2)
_diffrn_measured_fraction_theta_full 0.998
_diffrn_measured_fraction_theta_max 0.998
_diffrn_measurement_device_type 'Stoe IPDS II'
_diffrn_measurement_method \w
_diffrn_radiation_monochromator graphite
_diffrn_radiation_source 'fine-focus sealed tube'
_diffrn_radiation_type MoK\a
_diffrn_radiation_wavelength 0.71073
_diffrn_reflns_av_R_equivalents 0.0427
_diffrn_reflns_av_sigmaI/netI 0.0332
_diffrn_reflns_limit_h_max 10
_diffrn_reflns_limit_h_min -11
_diffrn_reflns_limit_k_max 20
_diffrn_reflns_limit_k_min -20
_diffrn_reflns_limit_l_max 20
_diffrn_reflns_limit_l_min -20
_diffrn_reflns_number 68964
_diffrn_reflns_theta_full 26.96
_diffrn_reflns_theta_max 26.96
_diffrn_reflns_theta_min 1.77
_exptl_absorpt_coefficient_mu 0.994
_exptl_absorpt_correction_T_max 0.9687
_exptl_absorpt_correction_T_min 0.5999
_exptl_absorpt_correction_type numerical
_exptl_absorpt_process_details 'X-RED (Stoe & Cie, 2002)'
_exptl_crystal_colour black
_exptl_crystal_density_diffrn 1.429
_exptl_crystal_density_method 'not measured'
_exptl_crystal_description plate
_exptl_crystal_F_000 988
_exptl_crystal_size_max 0.50
_exptl_crystal_size_mid 0.41
_exptl_crystal_size_min 0.05
_refine_diff_density_max 0.258
_refine_diff_density_min -0.446
_refine_diff_density_rms 0.046
_refine_ls_abs_structure_details 'Flack H D (1983), Acta Cryst. A39, 876-881'
_refine_ls_abs_structure_Flack 0.617(6)
_refine_ls_extinction_method none
_refine_ls_goodness_of_fit_ref 1.005
_refine_ls_hydrogen_treatment constr
_refine_ls_matrix_type full
_refine_ls_number_parameters 990
_refine_ls_number_reflns 18276
_refine_ls_number_restraints 3
_refine_ls_restrained_S_all 1.005
_refine_ls_R_factor_all 0.0277
_refine_ls_R_factor_gt 0.0252
_refine_ls_shift/su_max 0.002
_refine_ls_shift/su_mean 0.000
_refine_ls_structure_factor_coef Fsqd
_refine_ls_weighting_details 'calc w=1/[\s^2^(Fo^2^)+(0.0374P)^2^+0.0000P] where P=(Fo^2^+2Fc^2^)/3'
_refine_ls_weighting_scheme calc
_refine_ls_wR_factor_gt 0.0587
_refine_ls_wR_factor_ref 0.0593
_reflns_number_gt 17248
_reflns_number_total 18276
_reflns_threshold_expression >2sigma(I)
_cod_data_source_file b901242g.txt
_cod_data_source_block 4f-ab36
_cod_database_code 7001511

loop_
_symmetry_equiv_pos_as_xyz
'x, y, z'

loop_
_atom_site_label
_atom_site_type_symbol
_atom_site_fract_x
_atom_site_fract_y
_atom_site_fract_z
_atom_site_U_iso_or_equiv
_atom_site_adp_type
_atom_site_occupancy
_atom_site_symmetry_multiplicity
_atom_site_calc_flag
_atom_site_refinement_flags
_atom_site_disorder_assembly
_atom_site_disorder_group
Fe1 Fe 0.79551(3) 0.352671(18) 0.329117(17) 0.01651(6) Uani 1 1 d . . .
Fe2 Fe 0.80693(3) 0.219971(18) 0.444516(18) 0.01630(6) Uani 1 1 d . . .
Fe11 Fe 0.24517(3) 0.828211(18) 0.920237(18) 0.01660(6) Uani 1 1 d . . .
Fe12 Fe 0.26350(3) 0.703597(18) 0.812324(18) 0.01615(6) Uani 1 1 d . . .
S1 S 0.85414(6) 0.21386(3) 0.31001(3) 0.01912(10) Uani 1 1 d . . .
S2 S 0.76803(6) 0.35894(3) 0.46510(3) 0.01900(10) Uani 1 1 d . . .
S3 S 0.99331(6) 0.41719(3) 0.27041(3) 0.02105(11) Uani 1 1 d . . .
S4 S 0.56037(6) 0.41438(4) 0.27360(3) 0.02212(11) Uani 1 1 d . . .
S5 S 1.01515(6) 0.13977(4) 0.51072(3) 0.02216(11) Uani 1 1 d . . .
S6 S 0.58540(6) 0.16934(3) 0.49196(3) 0.02093(11) Uani 1 1 d . . .
S11 S 0.23699(6) 0.84378(3) 0.78353(3) 0.01939(11) Uani 1 1 d . . .
S12 S 0.27649(6) 0.68782(3) 0.94861(3) 0.01951(11) Uani 1 1 d . . .
S13 S 0.45047(6) 0.87743(3) 0.97385(3) 0.01963(11) Uani 1 1 d . . .
S14 S 0.01839(6) 0.89962(4) 0.97728(4) 0.02263(11) Uani 1 1 d . . .
S15 S 0.48556(6) 0.62927(4) 0.75390(3) 0.02134(11) Uani 1 1 d . . .
S16 S 0.05238(6) 0.65631(3) 0.76115(3) 0.02034(11) Uani 1 1 d . . .
F1 F 0.9644(2) 0.76631(9) 0.38866(10) 0.0385(4) Uani 1 1 d . . .
F2 F 0.55078(19) 0.41856(11) -0.09298(9) 0.0380(4) Uani 1 1 d . . .
F3 F 0.92310(18) 0.12796(10) 0.87569(9) 0.0339(3) Uani 1 1 d . . .
F4 F 0.5237(2) -0.16042(10) 0.35314(10) 0.0450(4) Uani 1 1 d . . .
F11 F 0.4360(2) 1.24708(9) 0.88422(11) 0.0435(4) Uani 1 1 d . . .
F12 F 0.0922(2) 0.94219(14) 1.33404(10) 0.0516(5) Uani 1 1 d . . .
F13 F 0.44920(18) 0.64078(11) 0.38802(9) 0.0373(4) Uani 1 1 d . . .
F14 F 0.0034(2) 0.30649(9) 0.90157(10) 0.0389(4) Uani 1 1 d . . .
C1 C 0.9786(3) 0.52140(14) 0.30781(13) 0.0195(4) Uani 1 1 d . . .
C2 C 1.1107(3) 0.56065(15) 0.30344(14) 0.0234(5) Uani 1 1 d . . .
H2 H 1.2027 0.5314 0.2819 0.080 Uiso 1 1 calc R . .
C3 C 1.1057(3) 0.64271(15) 0.33099(15) 0.0267(5) Uani 1 1 d . . .
H3 H 1.1939 0.6683 0.3288 0.080 Uiso 1 1 calc R . .
C4 C 0.9685(3) 0.68552(15) 0.36153(15) 0.0269(5) Uani 1 1 d . . .
C5 C 0.8365(3) 0.64959(15) 0.36699(14) 0.0245(5) Uani 1 1 d . . .
H5 H 0.7453 0.6796 0.3887 0.080 Uiso 1 1 calc R . .
C6 C 0.8416(3) 0.56715(14) 0.33935(13) 0.0219(4) Uani 1 1 d . . .
H6 H 0.7526 0.5424 0.3420 0.080 Uiso 1 1 calc R . .
C7 C 0.5674(3) 0.41438(13) 0.16377(13) 0.0191(4) Uani 1 1 d . . .
C8 C 0.6906(3) 0.37265(14) 0.11679(14) 0.0223(4) Uani 1 1 d . . .
H8 H 0.7775 0.3436 0.1438 0.080 Uiso 1 1 calc R . .
C9 C 0.6863(3) 0.37363(15) 0.03034(14) 0.0262(5) Uani 1 1 d . . .
H9 H 0.7683 0.3451 -0.0005 0.080 Uiso 1 1 calc R . .
C10 C 0.5569(3) 0.41810(15) -0.00829(14) 0.0254(5) Uani 1 1 d . . .
C11 C 0.4340(3) 0.46067(16) 0.03489(15) 0.0282(5) Uani 1 1 d . . .
H11 H 0.3486 0.4904 0.0071 0.080 Uiso 1 1 calc R . .
C12 C 0.4392(3) 0.45861(15) 0.12133(15) 0.0257(5) Uani 1 1 d . . .
H12 H 0.3560 0.4871 0.1514 0.080 Uiso 1 1 calc R . .
C13 C 0.9743(2) 0.13646(14) 0.61880(14) 0.0201(4) Uani 1 1 d . . .
C14 C 1.0609(3) 0.07092(14) 0.66917(14) 0.0219(4) Uani 1 1 d . . .
H14 H 1.1322 0.0292 0.6443 0.080 Uiso 1 1 calc R . .
C15 C 1.0419(3) 0.06730(15) 0.75500(15) 0.0250(5) Uani 1 1 d . . .
H15 H 1.0996 0.0236 0.7877 0.080 Uiso 1 1 calc R . .
C16 C 0.9369(3) 0.12914(16) 0.79100(14) 0.0250(5) Uani 1 1 d . . .
C17 C 0.8468(3) 0.19357(16) 0.74451(15) 0.0274(5) Uani 1 1 d . . .
H17 H 0.7749 0.2343 0.7702 0.080 Uiso 1 1 calc R . .
C18 C 0.8659(3) 0.19635(15) 0.65816(15) 0.0256(5) Uani 1 1 d . . .
H18 H 0.8049 0.2391 0.6261 0.080 Uiso 1 1 calc R . .
C19 C 0.5738(3) 0.07011(14) 0.44910(13) 0.0204(4) Uani 1 1 d . . .
C20 C 0.6959(3) 0.02214(14) 0.40580(14) 0.0229(4) Uani 1 1 d . . .
H20 H 0.7894 0.0422 0.3986 0.080 Uiso 1 1 calc R . .
C21 C 0.6787(3) -0.05576(15) 0.37322(15) 0.0281(5) Uani 1 1 d . . .
H21 H 0.7597 -0.0876 0.3442 0.080 Uiso 1 1 calc R . .
C22 C 0.5401(3) -0.08409(15) 0.38508(15) 0.0306(5) Uani 1 1 d . . .
C23 C 0.4175(3) -0.03933(17) 0.42732(16) 0.0304(5) Uani 1 1 d . . .
H23 H 0.3248 -0.0604 0.4342 0.080 Uiso 1 1 calc R . .
C24 C 0.4344(3) 0.03810(15) 0.45962(15) 0.0242(5) Uani 1 1 d . . .
H24 H 0.3522 0.0690 0.4886 0.080 Uiso 1 1 calc R . .
C101 C 0.4406(3) 0.98847(14) 0.94534(13) 0.0187(4) Uani 1 1 d . . .
C102 C 0.5767(3) 1.02367(14) 0.94473(14) 0.0204(4) Uani 1 1 d . . .
H102 H 0.6691 0.9885 0.9583 0.080 Uiso 1 1 calc R . .
C103 C 0.5749(3) 1.11110(15) 0.92389(15) 0.0264(5) Uani 1 1 d . . .
H103 H 0.6652 1.1346 0.9231 0.080 Uiso 1 1 calc R . .
C104 C 0.4374(3) 1.16135(15) 0.90469(15) 0.0272(5) Uani 1 1 d . . .
C105 C 0.2997(3) 1.13006(15) 0.90581(15) 0.0260(5) Uani 1 1 d . . .
H105 H 0.2078 1.1661 0.8929 0.080 Uiso 1 1 calc R . .
C106 C 0.3028(3) 1.04305(14) 0.92686(14) 0.0218(4) Uani 1 1 d . . .
H106 H 0.2112 1.0207 0.9287 0.080 Uiso 1 1 calc R . .
C107 C 0.0543(3) 0.91165(15) 1.08291(14) 0.0216(4) Uani 1 1 d . . .
C108 C -0.0207(3) 0.98587(16) 1.11992(16) 0.0285(5) Uani 1 1 d . . .
H108 H -0.0793 1.0292 1.0873 0.080 Uiso 1 1 calc R . .
C109 C -0.0091(3) 0.99582(17) 1.20432(17) 0.0329(6) Uani 1 1 d . . .
H109 H -0.0609 1.0446 1.2288 0.080 Uiso 1 1 calc R . .
C110 C 0.0804(3) 0.93210(19) 1.25075(16) 0.0343(6) Uani 1 1 d . . .
C111 C 0.1605(3) 0.85949(18) 1.21709(16) 0.0325(6) Uani 1 1 d . . .
H111 H 0.2230 0.8181 1.2500 0.080 Uiso 1 1 calc R . .
C112 C 0.1461(3) 0.84929(16) 1.13301(16) 0.0268(5) Uani 1 1 d . . .
H112 H 0.1986 0.8001 1.1095 0.080 Uiso 1 1 calc R . .
C113 C 0.4637(3) 0.63422(14) 0.64478(14) 0.0200(4) Uani 1 1 d . . .
C114 C 0.5665(3) 0.57614(14) 0.59885(14) 0.0213(4) Uani 1 1 d . . .
H114 H 0.6398 0.5360 0.6265 0.080 Uiso 1 1 calc R . .
C115 C 0.5604(3) 0.57773(14) 0.51256(14) 0.0245(5) Uani 1 1 d . . .
H115 H 0.6284 0.5389 0.4824 0.080 Uiso 1 1 calc R . .
C116 C 0.4522(3) 0.63760(16) 0.47291(14) 0.0263(5) Uani 1 1 d . . .
C117 C 0.3476(3) 0.69558(17) 0.51512(15) 0.0284(5) Uani 1 1 d . . .
H117 H 0.2739 0.7348 0.4867 0.080 Uiso 1 1 calc R . .
C118 C 0.3555(3) 0.69370(15) 0.60165(14) 0.0238(5) Uani 1 1 d . . .
H118 H 0.2870 0.7330 0.6311 0.080 Uiso 1 1 calc R . .
C119 C 0.0449(3) 0.55036(14) 0.80365(13) 0.0176(4) Uani 1 1 d . . .
C120 C -0.0905(3) 0.51743(15) 0.79477(15) 0.0232(5) Uani 1 1 d . . .
H120 H -0.1725 0.5507 0.7668 0.080 Uiso 1 1 calc R . .
C121 C -0.1041(3) 0.43461(15) 0.82761(15) 0.0272(5) Uani 1 1 d . . .
H121 H -0.1940 0.4121 0.8213 0.080 Uiso 1 1 calc R . .
C122 C 0.0172(3) 0.38750(14) 0.86915(15) 0.0266(5) Uani 1 1 d . . .
C123 C 0.1531(3) 0.41710(14) 0.87892(14) 0.0241(5) Uani 1 1 d . . .
H123 H 0.2343 0.3831 0.9068 0.080 Uiso 1 1 calc R . .
C124 C 0.1664(3) 0.49969(14) 0.84582(13) 0.0217(4) Uani 1 1 d . . .
H124 H 0.2574 0.5211 0.8520 0.080 Uiso 1 1 calc R . .
N1 N 0.3704(2) 0.16036(11) 0.18740(11) 0.0188(4) Uani 1 1 d . . .
C33 C 0.3001(3) 0.24213(15) 0.13815(15) 0.0282(5) Uani 1 1 d . . .
H33A H 0.3076 0.2910 0.1704 0.080 Uiso 1 1 calc R . .
H33B H 0.3610 0.2477 0.0872 0.080 Uiso 1 1 calc R . .
C34 C 0.1328(3) 0.2465(2) 0.11545(17) 0.0397(6) Uani 1 1 d . . .
H34A H 0.1239 0.1993 0.0821 0.080 Uiso 1 1 calc R . .
H34B H 0.0983 0.2999 0.0845 0.080 Uiso 1 1 calc R . .
H34C H 0.0704 0.2429 0.1654 0.080 Uiso 1 1 calc R . .
C27 C 0.3631(3) 0.08300(15) 0.13647(13) 0.0226(4) Uani 1 1 d . . .
H27A H 0.2557 0.0776 0.1310 0.080 Uiso 1 1 calc R . .
H27B H 0.4050 0.0942 0.0810 0.080 Uiso 1 1 calc R . .
C28 C 0.4488(3) -0.00216(15) 0.17236(16) 0.0312(5) Uani 1 1 d . . .
H28A H 0.5559 0.0017 0.1768 0.080 Uiso 1 1 calc R . .
H28B H 0.4385 -0.0470 0.1364 0.080 Uiso 1 1 calc R . .
H28C H 0.4062 -0.0151 0.2266 0.080 Uiso 1 1 calc R . .
C29 C 0.5357(3) 0.16755(15) 0.20507(14) 0.0232(4) Uani 1 1 d . . .
H29A H 0.5745 0.1222 0.2462 0.080 Uiso 1 1 calc R . .
H29B H 0.5368 0.2222 0.2291 0.080 Uiso 1 1 calc R . .
C30 C 0.6442(3) 0.16128(16) 0.12902(16) 0.0289(5) Uani 1 1 d . . .
H30A H 0.6535 0.1048 0.1084 0.080 Uiso 1 1 calc R . .
H30B H 0.7439 0.1715 0.1442 0.080 Uiso 1 1 calc R . .
H30C H 0.6038 0.2036 0.0864 0.080 Uiso 1 1 calc R . .
C31 C 0.2833(3) 0.14833(15) 0.26959(14) 0.0235(4) Uani 1 1 d . . .
H31A H 0.1781 0.1428 0.2578 0.080 Uiso 1 1 calc R . .
H31B H 0.3303 0.0947 0.2979 0.080 Uiso 1 1 calc R . .
C32 C 0.2790(3) 0.22018(16) 0.32808(15) 0.0273(5) Uani 1 1 d . . .
H32A H 0.3824 0.2263 0.3404 0.080 Uiso 1 1 calc R . .
H32B H 0.2247 0.2066 0.3788 0.080 Uiso 1 1 calc R . .
H32C H 0.2271 0.2731 0.3022 0.080 Uiso 1 1 calc R . .
N2 N 0.7606(2) 0.66729(11) 0.08604(11) 0.0165(3) Uani 1 1 d . . .
C35 C 0.7929(3) 0.70285(14) -0.00227(13) 0.0207(4) Uani 1 1 d . . .
H35A H 0.7521 0.7639 -0.0065 0.080 Uiso 1 1 calc R . .
H35B H 0.9037 0.6965 -0.0118 0.080 Uiso 1 1 calc R . .
C36 C 0.7250(3) 0.65970(17) -0.07005(15) 0.0299(5) Uani 1 1 d . . .
H36A H 0.7529 0.5983 -0.0618 0.080 Uiso 1 1 calc R . .
H36B H 0.7642 0.6783 -0.1234 0.080 Uiso 1 1 calc R . .
H36C H 0.6147 0.6751 -0.0680 0.080 Uiso 1 1 calc R . .
C37 C 0.8256(3) 0.57219(13) 0.09674(14) 0.0224(5) Uani 1 1 d . . .
H37A H 0.7658 0.5408 0.0640 0.080 Uiso 1 1 calc R . .
H37B H 0.8124 0.5533 0.1547 0.080 Uiso 1 1 calc R . .
C38 C 0.9945(3) 0.54857(17) 0.07155(17) 0.0349(6) Uani 1 1 d . . .
H38A H 1.0066 0.5576 0.0123 0.080 Uiso 1 1 calc R . .
H38B H 1.0299 0.4891 0.0877 0.080 Uiso 1 1 calc R . .
H38C H 1.0538 0.5840 0.0988 0.080 Uiso 1 1 calc R . .
C39 C 0.8356(3) 0.71651(15) 0.14604(14) 0.0236(5) Uani 1 1 d . . .
H39A H 0.9417 0.7168 0.1275 0.080 Uiso 1 1 calc R . .
H39B H 0.8376 0.6858 0.2003 0.080 Uiso 1 1 calc R . .
C40 C 0.7584(3) 0.80894(15) 0.15593(16) 0.0299(5) Uani 1 1 d . . .
H40A H 0.7467 0.8389 0.1021 0.080 Uiso 1 1 calc R . .
H40B H 0.8210 0.8370 0.1894 0.080 Uiso 1 1 calc R . .
H40C H 0.6589 0.8094 0.1826 0.080 Uiso 1 1 calc R . .
C41 C 0.5867(3) 0.67835(14) 0.10108(13) 0.0198(4) Uani 1 1 d . . .
H41A H 0.5448 0.6426 0.0639 0.080 Uiso 1 1 calc R . .
H41B H 0.5430 0.7378 0.0863 0.080 Uiso 1 1 calc R . .
C42 C 0.5344(3) 0.65580(15) 0.18997(14) 0.0238(5) Uani 1 1 d . . .
H42A H 0.5742 0.5966 0.2049 0.080 Uiso 1 1 calc R . .
H42B H 0.4238 0.6647 0.1936 0.080 Uiso 1 1 calc R . .
H42C H 0.5724 0.6920 0.2274 0.080 Uiso 1 1 calc R . .
N3 N 0.2603(2) 0.38754(11) 0.59937(11) 0.0187(4) Uani 1 1 d . . .
C43 C 0.2324(3) 0.35696(15) 0.51424(14) 0.0242(5) Uani 1 1 d . . .
H43A H 0.2719 0.2958 0.5135 0.080 Uiso 1 1 calc R . .
H43B H 0.1222 0.3648 0.5060 0.080 Uiso 1 1 calc R . .
C44 C 0.3069(3) 0.40349(17) 0.44282(15) 0.0299(5) Uani 1 1 d . . .
H44A H 0.2825 0.4645 0.4484 0.080 Uiso 1 1 calc R . .
H44B H 0.2688 0.3896 0.3911 0.080 Uiso 1 1 calc R . .
H44C H 0.4167 0.3859 0.4435 0.080 Uiso 1 1 calc R . .
C45 C 0.1771(3) 0.33763(17) 0.66478(15) 0.0306(5) Uani 1 1 d . . .
H45A H 0.1734 0.3660 0.7167 0.080 Uiso 1 1 calc R . .
H45B H 0.0717 0.3400 0.6479 0.080 Uiso 1 1 calc R . .
C46 C 0.2486(4) 0.24421(18) 0.68059(17) 0.0387(6) Uani 1 1 d . . .
H46A H 0.2563 0.2157 0.6293 0.080 Uiso 1 1 calc R . .
H46B H 0.1852 0.2166 0.7201 0.080 Uiso 1 1 calc R . .
H46C H 0.3496 0.2409 0.7024 0.080 Uiso 1 1 calc R . .
C47 C 0.1985(3) 0.48320(15) 0.60391(15) 0.0257(5) Uani 1 1 d . . .
H47A H 0.2050 0.4986 0.6609 0.080 Uiso 1 1 calc R . .
H47B H 0.2649 0.5153 0.5696 0.080 Uiso 1 1 calc R . .
C48 C 0.0338(3) 0.51142(19) 0.57642(19) 0.0396(7) Uani 1 1 d . . .
H48A H 0.0290 0.5057 0.5176 0.080 Uiso 1 1 calc R . .
H48B H 0.0001 0.5705 0.5886 0.080 Uiso 1 1 calc R . .
H48C H -0.0319 0.4759 0.6057 0.080 Uiso 1 1 calc R . .
C49 C 0.4320(3) 0.37274(14) 0.61401(13) 0.0210(4) Uani 1 1 d . . .
H49A H 0.4800 0.4087 0.5732 0.080 Uiso 1 1 calc R . .
H49B H 0.4732 0.3132 0.6039 0.080 Uiso 1 1 calc R . .
C50 C 0.4787(3) 0.39094(15) 0.70008(14) 0.0264(5) Uani 1 1 d . . .
H50A H 0.4358 0.4491 0.7119 0.080 Uiso 1 1 calc R . .
H50B H 0.5891 0.3835 0.7020 0.080 Uiso 1 1 calc R . .
H50C H 0.4408 0.3518 0.7408 0.080 Uiso 1 1 calc R . .
N4 N 0.7426(2) 0.88881(12) 0.65965(11) 0.0196(4) Uani 1 1 d . . .
C51 C 0.7051(3) 0.84481(15) 0.74347(14) 0.0258(5) Uani 1 1 d . . .
H51A H 0.5944 0.8566 0.7536 0.080 Uiso 1 1 calc R . .
H51B H 0.7346 0.7830 0.7402 0.080 Uiso 1 1 calc R . .
C52 C 0.7832(3) 0.87254(17) 0.81601(15) 0.0296(5) Uani 1 1 d . . .
H52A H 0.8920 0.8517 0.8118 0.080 Uiso 1 1 calc R . .
H52B H 0.7419 0.8493 0.8670 0.080 Uiso 1 1 calc R . .
H52C H 0.7658 0.9343 0.8156 0.080 Uiso 1 1 calc R . .
C53 C 0.6609(3) 0.85323(18) 0.59281(16) 0.0335(6) Uani 1 1 d . . .
H53A H 0.6652 0.8899 0.5423 0.080 Uiso 1 1 calc R . .
H53B H 0.5533 0.8564 0.6097 0.080 Uiso 1 1 calc R . .
C54 C 0.7237(4) 0.76187(19) 0.57282(18) 0.0408(7) Uani 1 1 d . . .
H54A H 0.8249 0.7594 0.5477 0.080 Uiso 1 1 calc R . .
H54B H 0.6569 0.7425 0.5349 0.080 Uiso 1 1 calc R . .
H54C H 0.7293 0.7255 0.6232 0.080 Uiso 1 1 calc R . .
C55 C 0.9172(3) 0.87093(15) 0.64447(14) 0.0240(5) Uani 1 1 d . . .
H55A H 0.9654 0.8985 0.6863 0.080 Uiso 1 1 calc R . .
H55B H 0.9521 0.8094 0.6523 0.080 Uiso 1 1 calc R . .
C56 C 0.9728(3) 0.90129(16) 0.55934(15) 0.0273(5) Uani 1 1 d . . .
H56A H 0.9324 0.8712 0.5174 0.080 Uiso 1 1 calc R . .
H56B H 1.0834 0.8899 0.5563 0.080 Uiso 1 1 calc R . .
H56C H 0.9377 0.9620 0.5503 0.080 Uiso 1 1 calc R . .
C57 C 0.6919(3) 0.98580(15) 0.66010(16) 0.0279(5) Uani 1 1 d . . .
H57A H 0.7578 1.0087 0.6969 0.080 Uiso 1 1 calc R . .
H57B H 0.7078 1.0109 0.6044 0.080 Uiso 1 1 calc R . .
C58 C 0.5259(4) 1.01446(19) 0.6871(2) 0.0411(7) Uani 1 1 d . . .
H58A H 0.4594 0.9895 0.6533 0.080 Uiso 1 1 calc R . .
H58B H 0.5015 1.0761 0.6808 0.080 Uiso 1 1 calc R . .
H58C H 0.5113 0.9959 0.7445 0.080 Uiso 1 1 calc R . .

loop_
_atom_site_aniso_label
_atom_site_aniso_U_11
_atom_site_aniso_U_22
_atom_site_aniso_U_33
_atom_site_aniso_U_23
_atom_site_aniso_U_13
_atom_site_aniso_U_12
Fe1 0.01875(15) 0.01480(13) 0.01523(14) 0.00073(11) -0.00086(11) -0.00106(11)
Fe2 0.01835(15) 0.01458(13) 0.01546(13) 0.00037(10) -0.00171(11) -0.00139(11)
Fe11 0.01757(15) 0.01466(14) 0.01753(14) -0.00302(11) -0.00131(11) -0.00151(11)
Fe12 0.01745(15) 0.01451(14) 0.01642(14) -0.00281(11) -0.00148(11) -0.00147(11)
S1 0.0226(3) 0.0170(2) 0.0176(2) -0.00335(18) -0.0003(2) -0.0018(2)
S2 0.0239(3) 0.0156(2) 0.0168(2) -0.00164(18) -0.0005(2) -0.00085(19)
S3 0.0211(3) 0.0174(2) 0.0235(3) -0.0003(2) 0.0038(2) -0.0010(2)
S4 0.0195(3) 0.0268(3) 0.0176(2) 0.0019(2) -0.0002(2) 0.0019(2)
S5 0.0186(3) 0.0232(3) 0.0225(3) 0.0028(2) -0.0010(2) 0.0014(2)
S6 0.0194(3) 0.0193(2) 0.0238(3) -0.0025(2) 0.0016(2) -0.0023(2)
S11 0.0225(3) 0.0160(2) 0.0190(2) -0.00006(19) -0.0028(2) -0.0010(2)
S12 0.0243(3) 0.0160(2) 0.0181(2) -0.00040(19) -0.0022(2) -0.0029(2)
S13 0.0193(3) 0.0154(2) 0.0238(3) -0.00139(19) -0.0062(2) -0.0004(2)
S14 0.0180(3) 0.0245(3) 0.0248(3) -0.0057(2) 0.0000(2) -0.0002(2)
S15 0.0180(3) 0.0238(3) 0.0209(3) -0.0043(2) -0.0023(2) 0.0021(2)
S16 0.0192(3) 0.0178(2) 0.0240(3) 0.0003(2) -0.0055(2) -0.0022(2)
F1 0.0507(10) 0.0264(7) 0.0414(9) -0.0112(6) 0.0024(7) -0.0124(7)
F2 0.0439(9) 0.0536(10) 0.0178(7) 0.0016(6) -0.0048(6) -0.0121(8)
F3 0.0324(8) 0.0478(9) 0.0214(7) 0.0058(6) -0.0033(6) -0.0081(7)
F4 0.0692(12) 0.0301(8) 0.0410(9) -0.0092(7) -0.0104(8) -0.0187(8)
F11 0.0533(10) 0.0181(7) 0.0591(11) 0.0100(7) -0.0043(8) -0.0105(7)
F12 0.0528(11) 0.0803(13) 0.0264(8) -0.0217(8) 0.0010(7) -0.0185(10)
F13 0.0361(9) 0.0587(10) 0.0190(7) -0.0094(7) 0.0032(6) -0.0112(7)
F14 0.0480(9) 0.0207(7) 0.0475(9) 0.0051(6) 0.0112(7) -0.0093(6)
C1 0.0226(11) 0.0199(10) 0.0150(10) 0.0024(8) -0.0026(8) -0.0011(8)
C2 0.0206(11) 0.0251(11) 0.0227(11) 0.0018(9) -0.0012(9) 0.0000(9)
C3 0.0247(12) 0.0283(12) 0.0290(12) 0.0005(9) -0.0048(9) -0.0102(10)
C4 0.0379(14) 0.0220(11) 0.0215(11) -0.0041(9) -0.0020(10) -0.0060(10)
C5 0.0283(12) 0.0240(11) 0.0201(11) -0.0017(8) 0.0032(9) -0.0017(9)
C6 0.0226(11) 0.0251(11) 0.0177(10) 0.0002(8) 0.0006(8) -0.0039(9)
C7 0.0203(11) 0.0163(9) 0.0212(10) 0.0027(8) -0.0027(8) -0.0054(8)
C8 0.0213(11) 0.0231(11) 0.0212(11) 0.0019(8) -0.0010(9) -0.0011(9)
C9 0.0286(12) 0.0289(12) 0.0210(11) -0.0016(9) 0.0025(9) -0.0055(10)
C10 0.0330(13) 0.0306(12) 0.0144(10) 0.0030(8) -0.0045(9) -0.0112(10)
C11 0.0315(13) 0.0269(12) 0.0258(12) 0.0036(9) -0.0115(10) -0.0031(10)
C12 0.0237(12) 0.0253(11) 0.0265(12) -0.0022(9) -0.0022(9) 0.0017(9)
C13 0.0175(10) 0.0198(10) 0.0235(11) 0.0033(8) -0.0039(8) -0.0057(8)
C14 0.0225(11) 0.0169(10) 0.0266(11) 0.0003(8) -0.0062(9) -0.0033(8)
C15 0.0278(12) 0.0213(11) 0.0274(12) 0.0048(9) -0.0110(9) -0.0086(9)
C16 0.0248(12) 0.0310(12) 0.0206(11) 0.0054(9) -0.0052(9) -0.0109(10)
C17 0.0225(12) 0.0315(12) 0.0259(12) 0.0021(9) -0.0008(9) 0.0009(10)
C18 0.0201(11) 0.0279(12) 0.0272(12) 0.0024(9) -0.0032(9) 0.0000(9)
C19 0.0206(11) 0.0220(11) 0.0177(10) 0.0036(8) -0.0048(8) -0.0021(9)
C20 0.0251(12) 0.0231(11) 0.0206(10) 0.0000(8) -0.0019(9) -0.0040(9)
C21 0.0398(14) 0.0239(11) 0.0194(11) -0.0015(9) -0.0015(10) -0.0013(10)
C22 0.0463(15) 0.0220(11) 0.0256(12) -0.0003(9) -0.0135(11) -0.0092(11)
C23 0.0332(14) 0.0310(13) 0.0294(12) 0.0072(10) -0.0118(10) -0.0132(11)
C24 0.0212(11) 0.0241(11) 0.0271(11) 0.0058(9) -0.0052(9) -0.0049(9)
C101 0.0228(11) 0.0168(10) 0.0163(10) -0.0033(7) -0.0003(8) -0.0022(8)
C102 0.0190(11) 0.0215(11) 0.0207(11) -0.0047(8) 0.0017(8) -0.0026(8)
C103 0.0289(12) 0.0260(12) 0.0260(12) -0.0047(9) 0.0051(10) -0.0094(10)
C104 0.0374(14) 0.0176(11) 0.0267(12) 0.0032(9) -0.0001(10) -0.0068(10)
C105 0.0296(12) 0.0201(11) 0.0276(12) 0.0015(9) -0.0084(9) -0.0013(9)
C106 0.0220(11) 0.0203(10) 0.0227(11) -0.0016(8) -0.0062(9) -0.0012(9)
C107 0.0189(11) 0.0237(11) 0.0239(11) -0.0054(8) 0.0025(9) -0.0076(9)
C108 0.0243(12) 0.0255(12) 0.0369(13) -0.0104(10) 0.0028(10) -0.0048(9)
C109 0.0306(13) 0.0318(13) 0.0388(14) -0.0173(11) 0.0076(11) -0.0084(11)
C110 0.0341(14) 0.0484(16) 0.0253(12) -0.0138(11) 0.0032(11) -0.0172(12)
C111 0.0308(14) 0.0401(14) 0.0278(13) -0.0036(10) 0.0005(10) -0.0087(11)
C112 0.0251(12) 0.0250(12) 0.0301(12) -0.0044(9) 0.0036(10) -0.0041(9)
C113 0.0178(10) 0.0196(10) 0.0236(11) -0.0031(8) 0.0022(8) -0.0059(8)
C114 0.0189(11) 0.0185(10) 0.0270(11) -0.0024(8) 0.0055(9) -0.0051(8)
C115 0.0272(12) 0.0210(11) 0.0268(11) -0.0085(9) 0.0112(9) -0.0086(9)
C116 0.0272(12) 0.0361(13) 0.0190(11) -0.0080(9) 0.0047(9) -0.0136(10)
C117 0.0243(12) 0.0348(13) 0.0253(12) -0.0008(10) -0.0020(10) -0.0023(10)
C118 0.0199(11) 0.0289(12) 0.0214(11) -0.0058(9) 0.0005(9) 0.0008(9)
C119 0.0177(10) 0.0179(10) 0.0165(10) -0.0035(8) 0.0019(8) -0.0005(8)
C120 0.0200(11) 0.0237(11) 0.0257(11) -0.0068(9) 0.0016(9) -0.0016(9)
C121 0.0254(12) 0.0254(11) 0.0320(13) -0.0072(9) 0.0079(10) -0.0076(9)
C122 0.0368(13) 0.0157(10) 0.0269(12) -0.0011(8) 0.0095(10) -0.0056(9)
C123 0.0314(13) 0.0188(10) 0.0203(11) -0.0002(8) -0.0001(9) 0.0003(9)
C124 0.0236(11) 0.0215(10) 0.0197(10) -0.0032(8) -0.0019(9) -0.0020(9)
N1 0.0203(9) 0.0188(9) 0.0172(8) -0.0001(7) -0.0042(7) -0.0022(7)
C33 0.0324(13) 0.0244(11) 0.0250(12) 0.0023(9) -0.0032(10) 0.0027(10)
C34 0.0316(14) 0.0500(17) 0.0307(13) 0.0001(12) -0.0066(11) 0.0139(12)
C27 0.0262(12) 0.0251(11) 0.0187(10) -0.0063(8) -0.0017(9) -0.0081(9)
C28 0.0444(15) 0.0193(11) 0.0304(12) -0.0046(9) -0.0021(11) -0.0053(10)
C29 0.0232(11) 0.0241(11) 0.0234(11) -0.0049(8) -0.0050(9) -0.0048(9)
C30 0.0227(12) 0.0327(12) 0.0336(13) -0.0105(10) 0.0008(10) -0.0085(10)
C31 0.0244(11) 0.0274(11) 0.0186(10) -0.0022(8) 0.0009(9) -0.0038(9)
C32 0.0285(12) 0.0282(12) 0.0232(11) -0.0065(9) -0.0027(9) 0.0036(10)
N2 0.0187(9) 0.0142(8) 0.0158(8) 0.0018(6) -0.0010(7) -0.0012(7)
C35 0.0237(11) 0.0202(10) 0.0165(10) 0.0044(8) 0.0001(8) -0.0010(9)
C36 0.0332(14) 0.0378(14) 0.0187(11) -0.0044(10) 0.0013(10) -0.0055(11)
C37 0.0253(12) 0.0141(10) 0.0254(11) 0.0036(8) 0.0001(9) 0.0018(8)
C38 0.0327(14) 0.0304(13) 0.0341(14) 0.0097(10) 0.0089(11) 0.0099(11)
C39 0.0243(12) 0.0262(11) 0.0221(11) -0.0014(9) -0.0060(9) -0.0078(9)
C40 0.0379(14) 0.0247(12) 0.0300(12) -0.0077(9) 0.0033(11) -0.0125(11)
C41 0.0160(10) 0.0216(10) 0.0210(10) 0.0013(8) -0.0019(8) -0.0019(8)
C42 0.0228(11) 0.0253(11) 0.0225(11) 0.0026(9) 0.0033(9) -0.0042(9)
N3 0.0203(9) 0.0203(9) 0.0165(8) -0.0044(7) 0.0037(7) -0.0057(7)
C43 0.0292(12) 0.0233(11) 0.0210(11) -0.0071(8) -0.0018(9) -0.0048(9)
C44 0.0327(13) 0.0374(13) 0.0196(11) -0.0033(9) -0.0026(10) -0.0049(11)
C45 0.0332(13) 0.0378(13) 0.0249(12) -0.0030(10) 0.0072(10) -0.0187(11)
C46 0.0498(17) 0.0366(14) 0.0350(14) 0.0091(11) -0.0076(12) -0.0254(13)
C47 0.0280(12) 0.0226(11) 0.0264(11) -0.0092(9) 0.0013(9) -0.0008(9)
C48 0.0325(14) 0.0439(17) 0.0397(15) -0.0139(13) -0.0073(12) 0.0075(12)
C49 0.0210(11) 0.0200(10) 0.0219(11) -0.0014(8) 0.0007(8) -0.0033(8)
C50 0.0309(13) 0.0262(11) 0.0234(11) -0.0009(9) -0.0044(9) -0.0085(10)
N4 0.0220(10) 0.0204(9) 0.0170(9) 0.0033(7) -0.0041(7) -0.0067(7)
C51 0.0307(13) 0.0246(11) 0.0218(11) 0.0056(9) 0.0006(9) -0.0063(10)
C52 0.0320(13) 0.0351(13) 0.0192(11) 0.0003(9) 0.0010(10) 0.0007(11)
C53 0.0367(15) 0.0438(15) 0.0242(12) -0.0005(10) -0.0076(10) -0.0186(12)
C54 0.0527(18) 0.0428(16) 0.0351(14) -0.0153(12) 0.0074(13) -0.0284(14)
C55 0.0227(12) 0.0245(11) 0.0246(11) 0.0020(9) -0.0032(9) -0.0036(9)
C56 0.0307(13) 0.0278(12) 0.0255(12) 0.0000(9) 0.0020(10) -0.0118(10)
C57 0.0339(14) 0.0202(11) 0.0281(12) 0.0037(9) -0.0031(10) -0.0015(10)
C58 0.0357(15) 0.0383(15) 0.0427(16) 0.0056(12) 0.0014(12) 0.0102(12)

loop_
_atom_type_symbol
_atom_type_description
_atom_type_scat_dispersion_real
_atom_type_scat_dispersion_imag
_atom_type_scat_source
C C 0.0033 0.0016 'International Tables Vol C Tables 4.2.6.8 and 6.1.1.4'
H H 0.0000 0.0000 'International Tables Vol C Tables 4.2.6.8 and 6.1.1.4'
N N 0.0061 0.0033 'International Tables Vol C Tables 4.2.6.8 and 6.1.1.4'
F F 0.0171 0.0103 'International Tables Vol C Tables 4.2.6.8 and 6.1.1.4'
S S 0.1246 0.1234 'International Tables Vol C Tables 4.2.6.8 and 6.1.1.4'
Fe Fe 0.3463 0.8444 'International Tables Vol C Tables 4.2.6.8 and 6.1.1.4'

loop_
_geom_angle_atom_site_label_1
_geom_angle_atom_site_label_2
_geom_angle_atom_site_label_3
_geom_angle
_geom_angle_site_symmetry_1
_geom_angle_site_symmetry_3
_geom_angle_publ_flag
S2 Fe1 S1 104.18(2) . . ?
S2 Fe1 S3 114.65(2) . . ?
S1 Fe1 S3 107.30(2) . . ?
S2 Fe1 S4 106.62(2) . . ?
S1 Fe1 S4 112.73(2) . . ?
S3 Fe1 S4 111.28(2) . . ?
S2 Fe1 Fe2 52.359(16) . . ?
S1 Fe1 Fe2 52.009(16) . . ?
S3 Fe1 Fe2 129.25(2) . . ?
S4 Fe1 Fe2 119.453(18) . . ?
S1 Fe2 S2 104.26(2) . . ?
S1 Fe2 S5 107.28(2) . . ?
S2 Fe2 S5 115.38(2) . . ?
S1 Fe2 S6 114.86(2) . . ?
S2 Fe2 S6 106.34(2) . . ?
S5 Fe2 S6 108.91(2) . . ?
S1 Fe2 Fe1 52.319(16) . . ?
S2 Fe2 Fe1 52.134(16) . . ?
S5 Fe2 Fe1 129.966(19) . . ?
S6 Fe2 Fe1 121.127(19) . . ?
S11 Fe11 S12 104.68(2) . . ?
S11 Fe11 S13 113.57(2) . . ?
S12 Fe11 S13 107.42(2) . . ?
S11 Fe11 S14 109.29(2) . . ?
S12 Fe11 S14 112.66(2) . . ?
S13 Fe11 S14 109.23(2) . . ?
S11 Fe11 Fe12 52.477(16) . . ?
S12 Fe11 Fe12 52.215(16) . . ?
S13 Fe11 Fe12 125.781(18) . . ?
S14 Fe11 Fe12 124.962(19) . . ?
S12 Fe12 S11 104.83(2) . . ?
S12 Fe12 S15 108.97(2) . . ?
S11 Fe12 S15 112.87(2) . . ?
S12 Fe12 S16 113.45(2) . . ?
S11 Fe12 S16 107.63(2) . . ?
S15 Fe12 S16 109.13(2) . . ?
S12 Fe12 Fe11 52.512(16) . . ?
S11 Fe12 Fe11 52.329(16) . . ?
S15 Fe12 Fe11 126.703(19) . . ?
S16 Fe12 Fe11 124.158(19) . . ?
Fe2 S1 Fe1 75.672(19) . . ?
Fe1 S2 Fe2 75.506(19) . . ?
C1 S3 Fe1 108.81(7) . . ?
C7 S4 Fe1 111.22(8) . . ?
C13 S5 Fe2 108.38(8) . . ?
C19 S6 Fe2 110.68(8) . . ?
Fe11 S11 Fe12 75.195(19) . . ?
Fe12 S12 Fe11 75.274(19) . . ?
C101 S13 Fe11 109.56(8) . . ?
C107 S14 Fe11 106.51(8) . . ?
C113 S15 Fe12 107.91(8) . . ?
C119 S16 Fe12 109.05(8) . . ?
C6 C1 C2 118.5(2) . . ?
C6 C1 S3 123.34(17) . . ?
C2 C1 S3 118.17(17) . . ?
C3 C2 C1 120.7(2) . . ?
C4 C3 C2 118.9(2) . . ?
F1 C4 C5 119.1(2) . . ?
F1 C4 C3 118.6(2) . . ?
C5 C4 C3 122.3(2) . . ?
C4 C5 C6 118.7(2) . . ?
C1 C6 C5 120.8(2) . . ?
C8 C7 C12 118.0(2) . . ?
C8 C7 S4 124.59(17) . . ?
C12 C7 S4 117.38(17) . . ?
C9 C8 C7 121.4(2) . . ?
C10 C9 C8 118.2(2) . . ?
F2 C10 C11 118.7(2) . . ?
F2 C10 C9 118.6(2) . . ?
C11 C10 C9 122.6(2) . . ?
C10 C11 C12 118.6(2) . . ?
C11 C12 C7 121.2(2) . . ?
C18 C13 C14 117.7(2) . . ?
C18 C13 S5 124.28(17) . . ?
C14 C13 S5 118.00(17) . . ?
C15 C14 C13 121.3(2) . . ?
C16 C15 C14 118.9(2) . . ?
F3 C16 C15 118.9(2) . . ?
F3 C16 C17 118.9(2) . . ?
C15 C16 C17 122.2(2) . . ?
C16 C17 C18 118.5(2) . . ?
C13 C18 C17 121.4(2) . . ?
C20 C19 C24 118.5(2) . . ?
C20 C19 S6 123.61(17) . . ?
C24 C19 S6 117.87(18) . . ?
C19 C20 C21 120.7(2) . . ?
C22 C21 C20 118.5(2) . . ?
C21 C22 F4 118.4(2) . . ?
C21 C22 C23 122.8(2) . . ?
F4 C22 C23 118.8(2) . . ?
C22 C23 C24 118.7(2) . . ?
C23 C24 C19 120.8(2) . . ?
C106 C101 C102 118.6(2) . . ?
C106 C101 S13 123.06(17) . . ?
C102 C101 S13 118.28(17) . . ?
C103 C102 C101 120.6(2) . . ?
C104 C103 C102 118.4(2) . . ?
C103 C104 F11 118.3(2) . . ?
C103 C104 C105 123.2(2) . . ?
F11 C104 C105 118.5(2) . . ?
C104 C105 C106 117.9(2) . . ?
C105 C106 C101 121.3(2) . . ?
C112 C107 C108 118.0(2) . . ?
C112 C107 S14 123.80(18) . . ?
C108 C107 S14 118.13(19) . . ?
C109 C108 C107 121.2(2) . . ?
C110 C109 C108 118.4(2) . . ?
C109 C110 F12 118.3(2) . . ?
C109 C110 C111 122.8(2) . . ?
F12 C110 C111 118.9(3) . . ?
C110 C111 C112 118.4(3) . . ?
C111 C112 C107 121.2(2) . . ?
C118 C113 C114 118.2(2) . . ?
C118 C113 S15 124.37(17) . . ?
C114 C113 S15 117.37(18) . . ?
C115 C114 C113 121.0(2) . . ?
C116 C115 C114 118.7(2) . . ?
F13 C116 C115 118.6(2) . . ?
F13 C116 C117 118.7(2) . . ?
C115 C116 C117 122.7(2) . . ?
C116 C117 C118 118.1(2) . . ?
C113 C118 C117 121.3(2) . . ?
C120 C119 C124 119.0(2) . . ?
C120 C119 S16 117.65(18) . . ?
C124 C119 S16 123.33(17) . . ?
C119 C120 C121 120.4(2) . . ?
C122 C121 C120 118.7(2) . . ?
C121 C122 F14 118.5(2) . . ?
C121 C122 C123 122.9(2) . . ?
F14 C122 C123 118.5(2) . . ?
C122 C123 C124 118.2(2) . . ?
C119 C124 C123 120.8(2) . . ?
C29 N1 C33 107.96(17) . . ?
C29 N1 C31 109.00(17) . . ?
C33 N1 C31 111.57(17) . . ?
C29 N1 C27 111.14(17) . . ?
C33 N1 C27 109.07(17) . . ?
C31 N1 C27 108.12(16) . . ?
C34 C33 N1 115.2(2) . . ?
C28 C27 N1 115.08(19) . . ?
N1 C29 C30 114.50(18) . . ?
C32 C31 N1 115.00(19) . . ?
C39 N2 C37 109.70(17) . . ?
C39 N2 C41 111.50(17) . . ?
C37 N2 C41 108.30(16) . . ?
C39 N2 C35 107.97(16) . . ?
C37 N2 C35 110.85(16) . . ?
C41 N2 C35 108.54(16) . . ?
C36 C35 N2 114.37(18) . . ?
N2 C37 C38 114.96(18) . . ?
N2 C39 C40 115.5(2) . . ?
N2 C41 C42 115.24(18) . . ?
C45 N3 C49 110.90(18) . . ?
C45 N3 C47 108.97(17) . . ?
C49 N3 C47 108.61(16) . . ?
C45 N3 C43 108.43(17) . . ?
C49 N3 C43 109.16(16) . . ?
C47 N3 C43 110.78(17) . . ?
C44 C43 N3 113.74(18) . . ?
C46 C45 N3 115.0(2) . . ?
C48 C47 N3 115.3(2) . . ?
N3 C49 C50 115.81(18) . . ?
C53 N4 C57 109.84(19) . . ?
C53 N4 C51 108.67(17) . . ?
C57 N4 C51 110.80(18) . . ?
C53 N4 C55 110.87(19) . . ?
C57 N4 C55 108.27(17) . . ?
C51 N4 C55 108.38(17) . . ?
C52 C51 N4 114.42(19) . . ?
N4 C53 C54 115.6(2) . . ?
C56 C55 N4 115.2(2) . . ?
C58 C57 N4 115.2(2) . . ?

loop_
_geom_bond_atom_site_label_1
_geom_bond_atom_site_label_2
_geom_bond_distance
_geom_bond_site_symmetry_2
_geom_bond_publ_flag
Fe1 S2 2.1995(6) . ?
Fe1 S1 2.2034(6) . ?
Fe1 S3 2.3009(6) . ?
Fe1 S4 2.3196(6) . ?
Fe1 Fe2 2.6975(4) . ?
Fe2 S1 2.1942(6) . ?
Fe2 S2 2.2062(6) . ?
Fe2 S5 2.3003(6) . ?
Fe2 S6 2.3115(6) . ?
Fe11 S11 2.2003(6) . ?
Fe11 S12 2.2049(6) . ?
Fe11 S13 2.2968(6) . ?
Fe11 S14 2.3118(6) . ?
Fe11 Fe12 2.6875(4) . ?
Fe12 S12 2.1961(6) . ?
Fe12 S11 2.2047(6) . ?
Fe12 S15 2.3069(6) . ?
Fe12 S16 2.3099(6) . ?
S3 C1 1.770(2) . ?
S4 C7 1.766(2) . ?
S5 C13 1.762(2) . ?
S6 C19 1.770(2) . ?
S13 C101 1.770(2) . ?
S14 C107 1.768(2) . ?
S15 C113 1.769(2) . ?
S16 C119 1.774(2) . ?
F1 C4 1.368(3) . ?
F2 C10 1.365(3) . ?
F3 C16 1.363(3) . ?
F4 C22 1.370(3) . ?
F11 C104 1.369(3) . ?
F12 C110 1.370(3) . ?
F13 C116 1.365(3) . ?
F14 C122 1.371(3) . ?
C1 C6 1.394(3) . ?
C1 C2 1.401(3) . ?
C2 C3 1.388(3) . ?
C3 C4 1.372(4) . ?
C4 C5 1.371(4) . ?
C5 C6 1.395(3) . ?
C7 C8 1.396(3) . ?
C7 C12 1.400(3) . ?
C8 C9 1.392(3) . ?
C9 C10 1.380(4) . ?
C10 C11 1.367(4) . ?
C11 C12 1.391(3) . ?
C13 C18 1.392(3) . ?
C13 C14 1.407(3) . ?
C14 C15 1.384(3) . ?
C15 C16 1.370(4) . ?
C16 C17 1.377(3) . ?
C17 C18 1.392(3) . ?
C19 C20 1.398(3) . ?
C19 C24 1.403(3) . ?
C20 C21 1.399(3) . ?
C21 C22 1.370(4) . ?
C22 C23 1.371(4) . ?
C23 C24 1.390(4) . ?
C101 C106 1.395(3) . ?
C101 C102 1.400(3) . ?
C102 C103 1.395(3) . ?
C103 C104 1.365(4) . ?
C104 C105 1.381(3) . ?
C105 C106 1.388(3) . ?
C107 C112 1.397(4) . ?
C107 C108 1.402(3) . ?
C108 C109 1.387(4) . ?
C109 C110 1.368(4) . ?
C110 C111 1.373(4) . ?
C111 C112 1.386(4) . ?
C113 C118 1.391(3) . ?
C113 C114 1.403(3) . ?
C114 C115 1.390(3) . ?
C115 C116 1.368(4) . ?
C116 C117 1.379(3) . ?
C117 C118 1.395(3) . ?
C119 C120 1.392(3) . ?
C119 C124 1.393(3) . ?
C120 C121 1.399(3) . ?
C121 C122 1.365(4) . ?
C122 C123 1.371(4) . ?
C123 C124 1.396(3) . ?
N1 C29 1.516(3) . ?
N1 C33 1.521(3) . ?
N1 C31 1.521(3) . ?
N1 C27 1.525(3) . ?
C33 C34 1.519(4) . ?
C27 C28 1.517(3) . ?
C29 C30 1.522(3) . ?
C31 C32 1.514(3) . ?
N2 C39 1.512(3) . ?
N2 C37 1.515(3) . ?
N2 C41 1.523(3) . ?
N2 C35 1.528(3) . ?
C35 C36 1.513(3) . ?
C37 C38 1.517(3) . ?
C39 C40 1.518(3) . ?
C41 C42 1.524(3) . ?
N3 C45 1.513(3) . ?
N3 C49 1.515(3) . ?
N3 C47 1.522(3) . ?
N3 C43 1.523(3) . ?
C43 C44 1.511(3) . ?
C45 C46 1.512(4) . ?
C47 C48 1.517(4) . ?
C49 C50 1.518(3) . ?
N4 C53 1.503(3) . ?
N4 C57 1.521(3) . ?
N4 C51 1.527(3) . ?
N4 C55 1.528(3) . ?
C51 C52 1.501(4) . ?
C53 C54 1.506(4) . ?
C55 C56 1.512(3) . ?
C57 C58 1.512(4) . ?
